data_4507159
loop_
_publ_author_name
'Tseng, Tien-Wen'
'Luo, Tzuoo-Tsair'
'Chen, She-Yu'
'Su, Chong-Cheng'
'Chi, Kai-Ming'
'Lu, Kuang-Lieh'

_publ_section_title
;
 Porous Metal--Organic Frameworks with Multiple Cages Based on Tetrazolate
 Ligands: Synthesis, Structures, Photoluminescence, and Gas Adsorption
 Properties
;
_journal_issue 2
_journal_name_full 'Crystal Growth &amp; Design'
_journal_page_first 510
_journal_paper_doi 10.1021/cg3009249
_journal_volume 13
_journal_year 2013
_chemical_formula_sum 'C12 H19 Cd6 Cl6 N24 O0.5'
_chemical_formula_weight 1394.61
_chemical_name_systematic
;
 ?
;
_space_group_IT_number 82
_symmetry_cell_setting tetragonal
_symmetry_space_group_name_Hall 'I -4'
_symmetry_space_group_name_H-M 'I -4'
_atom_sites_solution_hydrogens geom
_atom_sites_solution_primary direct
_atom_sites_solution_secondary difmap
_audit_creation_method SHELXL-97
_cell_angle_alpha 90.00
_cell_angle_beta 90.00
_cell_angle_gamma 90.00
_cell_formula_units_Z 8
_cell_length_a 22.2366(2)
_cell_length_b 22.2366(2)
_cell_length_c 18.6742(3)
_cell_measurement_temperature 296(2)
_cell_volume 9233.76(19)
_computing_cell_refinement 'Bruker SAINT'
_computing_data_collection 'Bruker SMART'
_computing_data_reduction 'Bruker SAINT'
_computing_structure_refinement 'SHELXL-97 (Sheldrick, 1997)'
_computing_structure_solution 'SHELXS-97 (Sheldrick, 1990)'
_diffrn_ambient_temperature 296(2)
_diffrn_measured_fraction_theta_full 0.990
_diffrn_measured_fraction_theta_max 0.990
_diffrn_measurement_device_type 'CCD area detector'
_diffrn_measurement_method 'phi and omega scans'
_diffrn_radiation_monochromator graphite
_diffrn_radiation_source 'fine-focus sealed tube'
_diffrn_radiation_type MoK\a
_diffrn_radiation_wavelength 0.71073
_diffrn_reflns_av_R_equivalents 0.0770
_diffrn_reflns_av_sigmaI/netI 0.0979
_diffrn_reflns_limit_h_max 26
_diffrn_reflns_limit_h_min -23
_diffrn_reflns_limit_k_max 26
_diffrn_reflns_limit_k_min -21
_diffrn_reflns_limit_l_max 22
_diffrn_reflns_limit_l_min -19
_diffrn_reflns_number 28674
_diffrn_reflns_theta_full 25.05
_diffrn_reflns_theta_max 25.05
_diffrn_reflns_theta_min 1.42
_exptl_absorpt_coefficient_mu 3.100
_exptl_absorpt_correction_type none
_exptl_crystal_colour light-yellow
_exptl_crystal_density_diffrn 2.006
_exptl_crystal_density_method 'not measured'
_exptl_crystal_description prism
_exptl_crystal_F_000 5224
_exptl_crystal_size_max 0.10
_exptl_crystal_size_mid 0.05
_exptl_crystal_size_min 0.05
_refine_diff_density_max 1.150
_refine_diff_density_min -0.829
_refine_diff_density_rms 0.212
_refine_ls_abs_structure_details 'Flack H D (1983), Acta Cryst. A39, 876-881'
_refine_ls_abs_structure_Flack -0.06(5)
_refine_ls_extinction_method none
_refine_ls_goodness_of_fit_ref 1.045
_refine_ls_hydrogen_treatment mixed
_refine_ls_matrix_type full
_refine_ls_number_parameters 457
_refine_ls_number_reflns 7898
_refine_ls_number_restraints 0
_refine_ls_restrained_S_all 1.045
_refine_ls_R_factor_all 0.0792
_refine_ls_R_factor_gt 0.0515
_refine_ls_shift/su_max 1.872
_refine_ls_shift/su_mean 0.005
_refine_ls_structure_factor_coef Fsqd
_refine_ls_weighting_details 'calc w=1/[\s^2^(Fo^2^)+(0.0617P)^2^+22.2756P] where P=(Fo^2^+2Fc^2^)/3'
_refine_ls_weighting_scheme calc
_refine_ls_wR_factor_gt 0.1205
_refine_ls_wR_factor_ref 0.1340
_reflns_number_gt 5871
_reflns_number_total 7898
_reflns_threshold_expression >2sigma(I)
_cod_data_source_file cg3009249_si_004.cif
_cod_data_source_block i9370
_cod_depositor_comments
;
The following automatic conversions were performed:

'_symmetry_cell_setting' value 'Tetragonal' changed to 'tetragonal'
according to /home/saulius/struct/CIF-dictionaries/cif_core.dic
dictionary named 'cif_core.dic' version 2.4.2 from 2011-04-26.

Automatic conversion script
Id: cif_fix_values 1891 2012-01-12 08:04:46Z andrius 
;
_cod_original_sg_symbol_H-M I-4
_cod_original_formula_sum 'C12 H19 Cd6 Cl6 N24 O0.50'
_cod_database_code 4507159

loop_
_symmetry_equiv_pos_as_xyz
'x, y, z'
'-x, -y, z'
'y, -x, -z'
'-y, x, -z'
'x+1/2, y+1/2, z+1/2'
'-x+1/2, -y+1/2, z+1/2'
'y+1/2, -x+1/2, -z+1/2'
'-y+1/2, x+1/2, -z+1/2'

loop_
_atom_site_label
_atom_site_type_symbol
_atom_site_fract_x
_atom_site_fract_y
_atom_site_fract_z
_atom_site_U_iso_or_equiv
_atom_site_adp_type
_atom_site_occupancy
_atom_site_symmetry_multiplicity
_atom_site_calc_flag
_atom_site_refinement_flags
Cd1 Cd 0.81619(5) 0.69372(5) 0.60517(5) 0.0249(3) Uani 1 1 d .
Cd2 Cd 0.91594(5) 0.70133(5) 0.76976(6) 0.0246(3) Uani 1 1 d .
Cd3 Cd 1.02606(4) 0.76822(5) 0.90271(5) 0.0244(3) Uani 1 1 d .
Cd4 Cd 0.97403(4) 0.76812(5) 1.09721(5) 0.0245(3) Uani 1 1 d .
Cd5 Cd 1.08406(5) 0.70123(5) 1.23020(6) 0.0246(3) Uani 1 1 d .
Cd6 Cd 1.18373(5) 0.69365(5) 1.39483(5) 0.0248(3) Uani 1 1 d .
Cl1 Cl 0.92635(18) 0.7152(2) 0.6311(2) 0.0386(10) Uani 1 1 d .
Cl2 Cl 0.9628(2) 0.80436(18) 0.7980(2) 0.0399(10) Uani 1 1 d .
Cl3 Cl 1.0001(2) 0.84387(18) 1.0001(2) 0.0416(11) Uani 1 1 d .
Cl4 Cl 1.0371(2) 0.80434(18) 1.2021(2) 0.0401(10) Uani 1 1 d .
Cl5 Cl 1.07353(18) 0.7149(2) 1.3689(2) 0.0403(11) Uani 1 1 d .
Cl6 Cl 1.21334(19) 0.78655(19) 1.46757(19) 0.0387(10) Uani 1 1 d .
N1 N 0.8201(6) 0.6330(6) 0.5043(6) 0.032(3) Uani 1 1 d .
N2 N 0.7907(5) 0.5801(6) 0.5045(6) 0.026(3) Uani 1 1 d .
N3 N 0.7906(5) 0.5581(5) 0.4386(6) 0.022(3) Uani 1 1 d .
N4 N 0.8195(5) 0.5964(5) 0.3944(6) 0.024(3) Uani 1 1 d .
N5 N 0.8723(5) 0.6083(5) 0.7385(6) 0.023(3) Uani 1 1 d .
N6 N 0.8336(5) 0.6075(5) 0.6821(6) 0.021(3) Uani 1 1 d .
N7 N 1.0527(6) 0.6861(5) 0.8268(6) 0.027(3) Uani 1 1 d .
N8 N 1.0155(5) 0.6626(5) 0.7798(6) 0.022(3) Uani 1 1 d .
N9 N 0.8211(5) 0.7508(5) 0.7706(6) 0.023(3) Uani 1 1 d .
N10 N 0.7911(6) 0.7504(6) 0.7090(6) 0.028(3) Uani 1 1 d .
N11 N 1.2094(6) 0.7499(6) 1.2910(6) 0.025(3) Uani 1 1 d .
N12 N 1.1789(5) 0.7511(5) 1.2301(6) 0.027(3) Uani 1 1 d .
N13 N 0.8850(5) 0.8153(5) 1.1199(7) 0.030(3) Uani 1 1 d .
N14 N 1.2905(5) 0.6687(5) 1.3913(6) 0.025(3) Uani 1 1 d .
N15 N 0.7099(5) 0.6691(5) 0.6097(7) 0.029(3) Uani 1 1 d .
N16 N 0.6839(6) 0.6142(6) 0.6209(6) 0.031(3) Uani 1 1 d .
N17 N 1.1282(5) 0.6081(6) 1.2622(6) 0.028(3) Uani 1 1 d .
N18 N 1.1661(5) 0.6075(5) 1.3169(6) 0.023(3) Uani 1 1 d .
N19 N 0.9479(6) 0.6865(5) 1.1732(6) 0.026(3) Uani 1 1 d .
N20 N 0.9842(5) 0.6617(5) 1.2204(6) 0.020(3) Uani 1 1 d .
N21 N 1.1800(6) 0.6333(5) 1.4951(6) 0.030(3) Uani 1 1 d .
N22 N 0.9191(5) 0.7096(5) 1.0048(6) 0.022(3) Uani 1 1 d .
N23 N 0.9420(5) 0.7101(6) 0.9381(6) 0.031(3) Uani 1 1 d .
N24 N 0.9032(5) 0.6805(5) 0.8945(6) 0.025(3) Uani 1 1 d .
C1 C 0.8371(7) 0.6427(7) 0.4357(8) 0.030(4) Uani 1 1 d .
C2 C 0.8691(8) 0.6947(8) 0.4093(9) 0.050(5) Uani 1 1 d .
H2A H 0.8690 0.6943 0.3579 0.074 Uiso 1 1 calc R
H2B H 0.9098 0.6938 0.4264 0.074 Uiso 1 1 calc R
H2C H 0.8497 0.7306 0.4261 0.074 Uiso 1 1 calc R
C3 C 0.8735(7) 0.5515(7) 0.7603(8) 0.032(4) Uani 1 1 d .
C4 C 0.9121(8) 0.5306(7) 0.8254(9) 0.044(5) Uani 1 1 d .
H4A H 0.9307 0.5649 0.8473 0.067 Uiso 1 1 calc R
H4B H 0.9425 0.5032 0.8093 0.067 Uiso 1 1 calc R
H4C H 0.8867 0.5109 0.8597 0.067 Uiso 1 1 calc R
C5 C 0.7954(7) 0.7963(6) 0.8081(7) 0.024(3) Uani 1 1 d .
C6 C 0.8131(7) 0.8143(7) 0.8817(7) 0.041(4) Uani 1 1 d .
H6A H 0.7867 0.8454 0.8984 0.062 Uiso 1 1 calc R
H6B H 0.8537 0.8290 0.8813 0.062 Uiso 1 1 calc R
H6C H 0.8104 0.7801 0.9130 0.062 Uiso 1 1 calc R
C7 C 0.8739(7) 0.8736(7) 1.1262(7) 0.025(3) Uani 1 1 d .
C8 C 0.9229(7) 0.9230(8) 1.1357(10) 0.053(5) Uani 1 1 d .
H8A H 0.9114 0.9496 1.1737 0.079 Uiso 1 1 calc R
H8B H 0.9268 0.9454 1.0920 0.079 Uiso 1 1 calc R
H8C H 0.9607 0.9044 1.1471 0.079 Uiso 1 1 calc R
C9 C 1.1256(7) 0.5518(7) 1.2392(8) 0.031(4) Uani 1 1 d .
C10 C 1.0879(7) 0.5300(7) 1.1749(9) 0.035(4) Uani 1 1 d .
H10A H 1.0570 0.5589 1.1646 0.053 Uiso 1 1 calc R
H10B H 1.0697 0.4920 1.1862 0.053 Uiso 1 1 calc R
H10C H 1.1134 0.5255 1.1338 0.053 Uiso 1 1 calc R
C11 C 1.1623(7) 0.6423(7) 1.5655(8) 0.035(4) Uani 1 1 d .
C12 C 1.1303(8) 0.6960(8) 1.5901(9) 0.051(5) Uani 1 1 d .
H12A H 1.0885 0.6928 1.5776 0.077 Uiso 1 1 calc R
H12B H 1.1472 0.7310 1.5676 0.077 Uiso 1 1 calc R
H12C H 1.1342 0.6995 1.6411 0.077 Uiso 1 1 calc R
O1 O 0.324(3) 0.670(3) 0.211(2) 0.08(2) Uani 0.25 1 d P
O2 O 0.045(3) 0.503(5) 1.000(3) 0.15(4) Uani 0.25 1 d P

loop_
_atom_site_aniso_label
_atom_site_aniso_U_11
_atom_site_aniso_U_22
_atom_site_aniso_U_33
_atom_site_aniso_U_23
_atom_site_aniso_U_13
_atom_site_aniso_U_12
Cd1 0.0273(7) 0.0243(7) 0.0230(5) -0.0034(5) -0.0029(5) 0.0018(5)
Cd2 0.0235(7) 0.0268(7) 0.0237(5) -0.0030(5) -0.0036(5) 0.0001(5)
Cd3 0.0209(6) 0.0283(7) 0.0241(5) -0.0027(5) 0.0015(5) -0.0028(5)
Cd4 0.0209(6) 0.0284(7) 0.0241(5) 0.0018(5) 0.0007(5) 0.0026(5)
Cd5 0.0230(7) 0.0266(7) 0.0244(5) 0.0040(5) -0.0037(5) -0.0012(5)
Cd6 0.0256(7) 0.0254(7) 0.0233(5) 0.0033(5) -0.0022(5) -0.0020(5)
Cl1 0.029(2) 0.055(3) 0.032(2) 0.0032(18) -0.0035(17) -0.006(2)
Cl2 0.043(3) 0.036(3) 0.041(2) 0.0042(18) -0.0116(19) -0.010(2)
Cl3 0.067(3) 0.025(2) 0.032(2) -0.0015(17) 0.016(2) -0.003(2)
Cl4 0.044(3) 0.038(3) 0.039(2) -0.0040(18) -0.0138(19) 0.006(2)
Cl5 0.029(2) 0.062(3) 0.030(2) 0.0002(19) -0.0024(17) 0.009(2)
Cl6 0.038(3) 0.045(3) 0.0324(19) -0.0028(18) 0.0075(17) -0.010(2)
N1 0.047(9) 0.030(9) 0.017(6) -0.006(5) -0.002(6) -0.008(7)
N2 0.026(8) 0.034(9) 0.018(6) -0.004(5) 0.006(5) 0.008(6)
N3 0.034(8) 0.018(7) 0.015(6) -0.001(5) 0.007(5) -0.011(6)
N4 0.030(7) 0.021(7) 0.022(6) 0.007(5) -0.002(5) -0.009(5)
N5 0.013(7) 0.037(8) 0.018(6) 0.005(5) -0.008(5) 0.001(5)
N6 0.022(7) 0.016(7) 0.026(6) 0.009(5) -0.005(5) -0.010(6)
N7 0.027(8) 0.034(8) 0.019(6) -0.007(5) 0.003(5) 0.004(6)
N8 0.015(7) 0.021(7) 0.029(6) -0.007(5) -0.002(5) 0.000(5)
N9 0.022(7) 0.023(7) 0.024(6) -0.007(5) -0.006(5) 0.007(5)
N10 0.022(8) 0.039(9) 0.024(7) -0.008(5) -0.005(5) 0.001(6)
N11 0.029(8) 0.030(8) 0.017(6) 0.001(5) -0.005(5) -0.004(6)
N12 0.038(8) 0.022(7) 0.023(6) 0.011(6) -0.012(6) -0.002(6)
N13 0.019(8) 0.021(8) 0.050(9) 0.000(6) -0.006(6) 0.002(6)
N14 0.033(8) 0.016(7) 0.026(6) 0.004(5) 0.000(6) 0.004(6)
N15 0.025(8) 0.026(8) 0.035(7) 0.003(6) -0.001(6) 0.010(6)
N16 0.031(9) 0.024(8) 0.038(8) 0.010(6) 0.013(6) -0.004(6)
N17 0.019(7) 0.042(9) 0.021(6) 0.000(6) -0.002(5) -0.003(6)
N18 0.020(7) 0.025(8) 0.026(6) -0.006(5) -0.015(5) 0.008(6)
N19 0.025(8) 0.037(9) 0.017(6) 0.011(5) -0.006(5) 0.000(6)
N20 0.017(7) 0.022(7) 0.022(6) 0.011(5) 0.000(5) 0.000(5)
N21 0.046(9) 0.018(8) 0.026(7) 0.004(5) 0.002(6) 0.011(7)
N22 0.018(8) 0.028(8) 0.022(6) -0.003(5) 0.001(5) 0.004(6)
N23 0.019(8) 0.050(9) 0.024(6) 0.006(6) -0.001(5) -0.007(6)
N24 0.021(7) 0.030(7) 0.023(6) -0.005(5) -0.002(6) -0.003(5)
C1 0.040(11) 0.023(10) 0.028(8) 0.001(7) 0.006(7) -0.009(8)
C2 0.071(14) 0.048(12) 0.029(9) -0.017(8) 0.028(9) -0.020(10)
C3 0.030(10) 0.024(10) 0.043(9) 0.021(8) 0.008(8) 0.002(7)
C4 0.046(12) 0.027(11) 0.061(12) 0.001(8) -0.016(9) 0.002(9)
C5 0.034(10) 0.013(9) 0.026(7) -0.002(6) -0.002(7) -0.006(7)
C6 0.046(12) 0.047(12) 0.032(9) 0.000(7) -0.018(7) 0.016(9)
C7 0.021(10) 0.020(10) 0.033(8) -0.003(6) -0.003(6) 0.003(7)
C8 0.025(11) 0.055(13) 0.079(13) -0.025(10) -0.012(9) 0.005(9)
C9 0.020(9) 0.037(11) 0.037(8) -0.007(8) 0.010(7) -0.010(7)
C10 0.035(11) 0.020(10) 0.051(10) 0.000(7) -0.013(8) -0.005(8)
C11 0.044(11) 0.030(11) 0.031(8) -0.002(7) 0.016(7) 0.003(8)
C12 0.074(14) 0.046(12) 0.034(10) 0.016(8) 0.028(9) 0.023(10)
O1 0.13(5) 0.09(5) 0.03(3) 0.01(3) -0.05(3) 0.07(4)
O2 0.13(6) 0.33(11) 0.00(3) -0.06(4) -0.02(3) 0.00(7)

loop_
_atom_type_symbol
_atom_type_description
_atom_type_scat_dispersion_real
_atom_type_scat_dispersion_imag
_atom_type_scat_source
C C 0.0033 0.0016 'International Tables Vol C Tables 4.2.6.8 and 6.1.1.4'
H H 0.0000 0.0000 'International Tables Vol C Tables 4.2.6.8 and 6.1.1.4'
Cd Cd -0.8075 1.2024 'International Tables Vol C Tables 4.2.6.8 and 6.1.1.4'
Cl Cl 0.1484 0.1585 'International Tables Vol C Tables 4.2.6.8 and 6.1.1.4'
N N 0.0061 0.0033 'International Tables Vol C Tables 4.2.6.8 and 6.1.1.4'
O O 0.0106 0.0060 'International Tables Vol C Tables 4.2.6.8 and 6.1.1.4'

loop_
_geom_angle_atom_site_label_1
_geom_angle_atom_site_label_2
_geom_angle_atom_site_label_3
_geom_angle
_geom_angle_site_symmetry_1
_geom_angle_site_symmetry_3
N1 Cd1 N10 168.3(5) . .
N1 Cd1 N6 90.8(4) . .
N10 Cd1 N6 88.5(4) . .
N1 Cd1 N15 86.2(4) . .
N10 Cd1 N15 82.1(4) . .
N6 Cd1 N15 87.5(4) . .
N1 Cd1 Cl1 103.2(3) . .
N10 Cd1 Cl1 88.4(3) . .
N6 Cd1 Cl1 83.2(3) . .
N15 Cd1 Cl1 166.9(3) . .
N1 Cd1 Cl6 92.8(3) . 3_577
N10 Cd1 Cl6 86.8(3) . 3_577
N6 Cd1 Cl6 173.3(3) . 3_577
N15 Cd1 Cl6 87.1(3) . 3_577
Cl1 Cd1 Cl6 101.39(14) . 3_577
N5 Cd2 N9 92.4(4) . .
N5 Cd2 N8 94.9(4) . .
N9 Cd2 N8 172.0(4) . .
N5 Cd2 N24 91.3(4) . .
N9 Cd2 N24 88.7(4) . .
N8 Cd2 N24 87.9(4) . .
N5 Cd2 Cl2 177.4(3) . .
N9 Cd2 Cl2 86.9(3) . .
N8 Cd2 Cl2 85.9(3) . .
N24 Cd2 Cl2 91.2(3) . .
N5 Cd2 Cl1 84.0(3) . .
N9 Cd2 Cl1 91.8(3) . .
N8 Cd2 Cl1 92.2(3) . .
N24 Cd2 Cl1 175.2(3) . .
Cl2 Cd2 Cl1 93.55(13) . .
N16 Cd3 N23 172.2(4) 7_566 .
N16 Cd3 N7 91.7(4) 7_566 .
N23 Cd3 N7 86.8(4) . .
N16 Cd3 N2 88.0(4) 7_566 7_566
N23 Cd3 N2 84.2(4) . 7_566
N7 Cd3 N2 83.8(4) . 7_566
N16 Cd3 Cl2 100.4(3) 7_566 .
N23 Cd3 Cl2 87.2(3) . .
N7 Cd3 Cl2 85.5(3) . .
N2 Cd3 Cl2 166.6(3) 7_566 .
N16 Cd3 Cl3 91.4(3) 7_566 .
N23 Cd3 Cl3 89.0(3) . .
N7 Cd3 Cl3 170.8(3) . .
N2 Cd3 Cl3 87.7(3) 7_566 .
Cl2 Cd3 Cl3 102.43(15) . .
N13 Cd4 N19 91.6(4) . .
N13 Cd4 N3 171.1(4) . 7_566
N19 Cd4 N3 86.6(4) . 7_566
N13 Cd4 N22 86.7(4) . .
N19 Cd4 N22 83.9(4) . .
N3 Cd4 N22 84.5(4) 7_566 .
N13 Cd4 Cl4 101.0(3) . .
N19 Cd4 Cl4 85.2(3) . .
N3 Cd4 Cl4 87.5(3) 7_566 .
N22 Cd4 Cl4 166.9(3) . .
N13 Cd4 Cl3 91.4(3) . .
N19 Cd4 Cl3 171.1(3) . .
N3 Cd4 Cl3 89.1(3) 7_566 .
N22 Cd4 Cl3 87.9(3) . .
Cl4 Cd4 Cl3 102.38(15) . .
N17 Cd5 N12 92.4(4) . .
N17 Cd5 N4 91.7(4) . 7_566
N12 Cd5 N4 89.3(4) . 7_566
N17 Cd5 N20 94.7(4) . .
N12 Cd5 N20 172.4(4) . .
N4 Cd5 N20 87.8(4) 7_566 .
N17 Cd5 Cl4 177.0(3) . .
N12 Cd5 Cl4 86.8(3) . .
N4 Cd5 Cl4 91.2(3) 7_566 .
N20 Cd5 Cl4 86.3(3) . .
N17 Cd5 Cl5 83.6(3) . .
N12 Cd5 Cl5 91.5(3) . .
N4 Cd5 Cl5 175.3(3) 7_566 .
N20 Cd5 Cl5 92.0(3) . .
Cl4 Cd5 Cl5 93.54(13) . .
N21 Cd6 N11 167.9(5) . .
N21 Cd6 N18 91.2(4) . .
N11 Cd6 N18 88.0(4) . .
N21 Cd6 N14 85.7(4) . .
N11 Cd6 N14 82.2(4) . .
N18 Cd6 N14 87.8(4) . .
N21 Cd6 Cl5 103.2(3) . .
N11 Cd6 Cl5 88.8(3) . .
N18 Cd6 Cl5 83.0(3) . .
N14 Cd6 Cl5 167.3(3) . .
N21 Cd6 Cl6 92.8(3) . .
N11 Cd6 Cl6 86.9(3) . .
N18 Cd6 Cl6 173.2(3) . .
N14 Cd6 Cl6 87.0(3) . .
Cl5 Cd6 Cl6 101.47(14) . .
Cd1 Cl1 Cd2 94.64(13) . .
Cd3 Cl2 Cd2 95.75(14) . .
Cd4 Cl3 Cd3 97.10(14) . .
Cd4 Cl4 Cd5 95.66(14) . .
Cd6 Cl5 Cd5 94.61(13) . .
Cd6 Cl6 Cd1 97.70(13) . 4_757
N2 N1 C1 106.1(11) . .
N2 N1 Cd1 119.3(8) . .
C1 N1 Cd1 133.4(10) . .
N3 N2 N1 108.7(10) . .
N3 N2 Cd3 118.1(9) . 8_646
N1 N2 Cd3 132.9(8) . 8_646
N2 N3 N4 109.6(11) . .
N2 N3 Cd4 123.5(8) . 8_646
N4 N3 Cd4 125.9(8) . 8_646
C1 N4 N3 105.7(11) . .
C1 N4 Cd5 134.7(9) . 8_646
N3 N4 Cd5 115.5(8) . 8_646
C3 N5 N6 103.8(11) . .
C3 N5 Cd2 138.6(10) . .
N6 N5 Cd2 117.6(8) . .
N7 N6 N5 108.8(10) 8_646 .
N7 N6 Cd1 127.6(8) 8_646 .
N5 N6 Cd1 123.3(8) . .
N6 N7 N8 111.7(11) 7_566 .
N6 N7 Cd3 124.2(9) 7_566 .
N8 N7 Cd3 123.0(9) . .
N7 N8 C3 103.4(11) . 7_566
N7 N8 Cd2 119.6(8) . .
C3 N8 Cd2 135.9(9) 7_566 .
N10 N9 C5 103.9(11) . .
N10 N9 Cd2 115.8(8) . .
C5 N9 Cd2 136.2(9) . .
N11 N10 N9 110.8(11) 3_577 .
N11 N10 Cd1 122.5(9) 3_577 .
N9 N10 Cd1 126.2(9) . .
N10 N11 N12 110.0(11) 4_757 .
N10 N11 Cd6 123.0(8) 4_757 .
N12 N11 Cd6 126.1(9) . .
N11 N12 C5 105.3(11) . 4_757
N11 N12 Cd5 116.2(9) . .
C5 N12 Cd5 135.2(9) 4_757 .
C7 N13 N14 104.5(11) . 8_647
C7 N13 Cd4 129.0(10) . .
N14 N13 Cd4 124.0(9) 8_647 .
N15 N14 N13 110.5(12) 4_757 7_567
N15 N14 Cd6 121.2(10) 4_757 .
N13 N14 Cd6 127.6(9) 7_567 .
N14 N15 N16 108.9(12) 3_577 .
N14 N15 Cd1 122.5(10) 3_577 .
N16 N15 Cd1 128.2(9) . .
C7 N16 N15 103.9(12) 6_664 .
C7 N16 Cd3 130.5(10) 6_664 8_646
N15 N16 Cd3 122.8(9) . 8_646
C9 N17 N18 105.5(12) . .
C9 N17 Cd5 136.7(10) . .
N18 N17 Cd5 117.8(9) . .
N19 N18 N17 109.5(11) 7_567 .
N19 N18 Cd6 126.4(8) 7_567 .
N17 N18 Cd6 123.7(9) . .
N20 N19 N18 109.4(10) . 8_647
N20 N19 Cd4 124.8(9) . .
N18 N19 Cd4 124.9(8) 8_647 .
N19 N20 C9 105.0(11) . 8_647
N19 N20 Cd5 117.7(8) . .
C9 N20 Cd5 135.9(9) 8_647 .
N22 N21 C11 105.3(11) 7_567 .
N22 N21 Cd6 119.3(8) 7_567 .
C11 N21 Cd6 134.1(10) . .
N21 N22 N23 109.5(10) 8_647 .
N21 N22 Cd4 133.3(8) 8_647 .
N23 N22 Cd4 116.9(9) . .
N22 N23 N24 108.1(11) . .
N22 N23 Cd3 124.2(9) . .
N24 N23 Cd3 126.8(9) . .
C11 N24 N23 107.2(12) 8_647 .
C11 N24 Cd2 134.6(10) 8_647 .
N23 N24 Cd2 114.5(8) . .
N4 C1 N1 109.9(12) . .
N4 C1 C2 124.1(13) . .
N1 C1 C2 126.1(13) . .
N5 C3 N8 112.3(13) . 8_646
N5 C3 C4 122.3(14) . .
N8 C3 C4 125.4(13) 8_646 .
N12 C5 N9 110.1(11) 3_577 .
N12 C5 C6 125.4(14) 3_577 .
N9 C5 C6 124.5(14) . .
N16 C7 N13 112.2(13) 6_665 .
N16 C7 C8 123.0(14) 6_665 .
N13 C7 C8 124.7(14) . .
N17 C9 N20 110.5(13) . 7_567
N17 C9 C10 124.9(14) . .
N20 C9 C10 124.6(14) 7_567 .
N24 C11 N21 109.8(13) 7_567 .
N24 C11 C12 126.6(14) 7_567 .
N21 C11 C12 123.6(14) . .

loop_
_geom_bond_atom_site_label_1
_geom_bond_atom_site_label_2
_geom_bond_distance
_geom_bond_site_symmetry_2
Cd1 N1 2.319(11) .
Cd1 N10 2.378(11) .
Cd1 N6 2.426(11) .
Cd1 N15 2.427(12) .
Cd1 Cl1 2.542(4) .
Cd1 Cl6 2.559(4) 3_577
Cd2 N5 2.358(11) .
Cd2 N9 2.378(11) .
Cd2 N8 2.383(11) .
Cd2 N24 2.392(12) .
Cd2 Cl2 2.571(4) .
Cd2 Cl1 2.619(4) .
Cd3 N16 2.273(13) 7_566
Cd3 N23 2.367(12) .
Cd3 N7 2.387(12) .
Cd3 N2 2.482(12) 7_566
Cd3 Cl2 2.540(4) .
Cd3 Cl3 2.543(4) .
Cd4 N13 2.279(12) .
Cd4 N19 2.375(12) .
Cd4 N3 2.377(11) 7_566
Cd4 N22 2.482(12) .
Cd4 Cl4 2.540(4) .
Cd4 Cl3 2.543(4) .
Cd5 N17 2.369(12) .
Cd5 N12 2.384(12) .
Cd5 N4 2.388(12) 7_566
Cd5 N20 2.396(11) .
Cd5 Cl4 2.573(4) .
Cd5 Cl5 2.619(4) .
Cd6 N21 2.305(12) .
Cd6 N11 2.376(11) .
Cd6 N18 2.438(11) .
Cd6 N14 2.440(12) .
Cd6 Cl5 2.542(4) .
Cd6 Cl6 2.559(4) .
Cl6 Cd1 2.559(4) 4_757
N1 N2 1.347(16) .
N1 C1 1.353(18) .
N2 N3 1.324(15) .
N2 Cd3 2.482(12) 8_646
N3 N4 1.349(15) .
N3 Cd4 2.377(11) 8_646
N4 C1 1.344(18) .
N4 Cd5 2.388(12) 8_646
N5 C3 1.327(17) .
N5 N6 1.362(14) .
N6 N7 1.306(16) 8_646
N7 N6 1.306(16) 7_566
N7 N8 1.313(15) .
N8 C3 1.359(19) 7_566
N9 N10 1.331(15) .
N9 C5 1.357(17) .
N10 N11 1.281(15) 3_577
N11 N10 1.281(15) 4_757
N11 N12 1.325(15) .
N12 C5 1.334(18) 4_757
N13 C7 1.325(18) .
N13 N14 1.332(15) 8_647
N14 N15 1.283(15) 4_757
N14 N13 1.332(15) 7_567
N15 N14 1.283(15) 3_577
N15 N16 1.369(16) .
N16 C7 1.317(18) 6_664
N16 Cd3 2.273(13) 8_646
N17 C9 1.325(18) .
N17 N18 1.326(15) .
N18 N19 1.325(16) 7_567
N19 N20 1.316(14) .
N19 N18 1.325(16) 8_647
N20 C9 1.360(19) 8_647
N21 N22 1.338(15) 7_567
N21 C11 1.387(18) .
N22 N21 1.338(15) 8_647
N22 N23 1.346(16) .
N23 N24 1.357(16) .
N24 C11 1.321(19) 8_647
C1 C2 1.44(2) .
C3 N8 1.359(19) 8_646
C3 C4 1.56(2) .
C5 N12 1.334(18) 3_577
C5 C6 1.484(18) .
C7 N16 1.317(18) 6_665
C7 C8 1.56(2) .
C9 N20 1.360(18) 7_567
C9 C10 1.54(2) .
C11 N24 1.321(19) 7_567
C11 C12 1.46(2) .
